data_1546338
loop_
_publ_author_name
'Gair, Joe J.'
'Haines, Brandon E.'
'Filatov, Alexander S.'
'Musaev, D. G.'
'Lewis, Jared C.'

_publ_section_title
;
 Mono-N-Protected Amino Acid Ligands Stabilize Dimeric Palladium(II)
 Complexes of Importance to C-H Functionalization
;
_journal_name_full 'Chem. Sci.'
_journal_paper_doi 10.1039/C7SC01674C
_journal_year 2017
_chemical_formula_moiety '2(C14 H17 F3 N2 O3 Pd)'
_chemical_formula_sum 'C28 H34 F6 N4 O6 Pd2'
_chemical_formula_weight 849.39
_space_group_crystal_system monoclinic
_space_group_IT_number 15
_space_group_name_Hall '-C 2yc'
_space_group_name_H-M_alt 'C 1 2/c 1'
_symmetry_space_group_name_Hall '-C 2yc'
_symmetry_space_group_name_H-M 'C 1 2/c 1'
_atom_sites_solution_hydrogens mixed
_atom_sites_solution_primary dual
_atom_sites_solution_secondary difmap
_audit_creation_date 2016-12-28
_audit_creation_method
;
Olex2 1.2
(compiled 2016.11.30 svn.r3356 for OlexSys, GUI svn.r5269)
;
_audit_update_record
;
2017-04-15 deposited with the CCDC.
2017-06-16 downloaded from the CCDC.
;
_cell_angle_alpha 90
_cell_angle_beta 93.545(3)
_cell_angle_gamma 90
_cell_formula_units_Z 8
_cell_length_a 19.2283(14)
_cell_length_b 17.6933(14)
_cell_length_c 18.9065(15)
_cell_measurement_reflns_used 9579
_cell_measurement_temperature 100(2)
_cell_measurement_theta_max 26.78
_cell_measurement_theta_min 2.30
_cell_volume 6419.9(9)
_computing_cell_refinement 'SAINT V.8.35A (Bruker AXS Inc., 2013)'
_computing_data_collection 'APEX3 v.2015.9-0 (Bruker AXS Inc., 2015)'
_computing_data_reduction 'SAINT V.8.35A (Bruker AXS Inc., 2013)'
_computing_molecular_graphics
;
OLEX2: a complete structure solution, refinement and analysis program 
Dolomanov et al., 2009

Mercury: visualization and analysis of crystal structures
Macrae, et al., 2006

O. V. Dolomanov, L. J. Bourhis, R. J. Gildea, J. A. K. Howard and H. Puschmann.
J. Appl. Cryst. (2009). 42, 339-341;

C. F. Macrae, P. R. Edgington, P. McCabe, E. Pidcock, G. P. Shields, R. Taylor,
M. Towler and J. van de Streek, J. Appl. Cryst. (2006). 39, 453-457.
;
_computing_publication_material
;
 APEX3 v.2015.5-2 (Bruker AXS Inc., 2015)
 OLEX2 (Dolomanov et al., 2009)
;
_computing_structure_refinement 'XL-2014/7 (Sheldrick, 2015b)'
_computing_structure_solution 'XT 2014/5 (Sheldrick, 2015a)'
_diffrn_ambient_temperature 100(2)
_diffrn_detector_area_resol_mean 10.4167
_diffrn_measured_fraction_theta_full 0.999
_diffrn_measured_fraction_theta_max 0.998
_diffrn_measurement_device_type 'Bruker D8 Venture PHOTON 100 CMOS'
_diffrn_measurement_method '\f and \w scans'
_diffrn_radiation_monochromator mirrors
_diffrn_radiation_type MoK\a
_diffrn_radiation_wavelength 0.71073
_diffrn_reflns_av_R_equivalents 0.0293
_diffrn_reflns_av_unetI/netI 0.0133
_diffrn_reflns_Laue_measured_fraction_full 0.999
_diffrn_reflns_Laue_measured_fraction_max 0.998
_diffrn_reflns_limit_h_max 24
_diffrn_reflns_limit_h_min -24
_diffrn_reflns_limit_k_max 22
_diffrn_reflns_limit_k_min -22
_diffrn_reflns_limit_l_max 23
_diffrn_reflns_limit_l_min -23
_diffrn_reflns_number 86726
_diffrn_reflns_point_group_measured_fraction_full 0.999
_diffrn_reflns_point_group_measured_fraction_max 0.998
_diffrn_reflns_theta_full 25.242
_diffrn_reflns_theta_max 26.808
_diffrn_reflns_theta_min 2.122
_diffrn_source 'INCOATEC ImuS micro-focus source'
_diffrn_standards_number 0
_exptl_absorpt_coefficient_mu 1.202
_exptl_absorpt_correction_T_max 0.7454
_exptl_absorpt_correction_T_min 0.7080
_exptl_absorpt_correction_type multi-scan
_exptl_absorpt_process_details
;
SADABS-2014/5 (Bruker,2014/5) was used for absorption correction.
wR2(int) was 0.0622 before and 0.0420 after correction.
The Ratio of minimum to maximum transmission is 0.9498.
The \l/2 correction factor is 0.00150.
;
_exptl_crystal_colour yellow
_exptl_crystal_colour_primary yellow
_exptl_crystal_density_diffrn 1.758
_exptl_crystal_description block
_exptl_crystal_F_000 3392
_exptl_crystal_size_max 0.17
_exptl_crystal_size_mid 0.15
_exptl_crystal_size_min 0.11
_refine_diff_density_max 0.812
_refine_diff_density_min -0.461
_refine_diff_density_rms 0.067
_refine_ls_extinction_method none
_refine_ls_goodness_of_fit_ref 1.074
_refine_ls_hydrogen_treatment mixed
_refine_ls_matrix_type full
_refine_ls_number_parameters 429
_refine_ls_number_reflns 6867
_refine_ls_number_restraints 0
_refine_ls_restrained_S_all 1.074
_refine_ls_R_factor_all 0.0265
_refine_ls_R_factor_gt 0.0213
_refine_ls_shift/su_max 0.004
_refine_ls_shift/su_mean 0.000
_refine_ls_structure_factor_coef Fsqd
_refine_ls_weighting_details 'w=1/[\s^2^(Fo^2^)+(0.0232P)^2^+10.9772P] where P=(Fo^2^+2Fc^2^)/3'
_refine_ls_weighting_scheme calc
_refine_ls_wR_factor_gt 0.0498
_refine_ls_wR_factor_ref 0.0522
_reflns_Friedel_coverage 0.000
_reflns_number_gt 6157
_reflns_number_total 6867
_reflns_threshold_expression 'I > 2\s(I)'
_cod_data_source_file c7sc01674c6.cif
_cod_data_source_block complex_6a
_cod_database_code 1546338
_shelx_space_group_comment
;
The symmetry employed for this shelxl refinement is uniquely defined
by the following loop, which should always be used as a source of
symmetry information in preference to the above space-group names.
They are only intended as comments.
;
_shelx_estimated_absorpt_t_max 0.879
_shelx_estimated_absorpt_t_min 0.822
_olex2_refinement_description
;
1. Fixed Uiso
 At 1.2 times of:
  All C(H) groups, All C(H,H) groups
 At 1.5 times of:
  All C(H,H,H) groups
2.a Secondary CH2 refined with riding coordinates:
 C7(H7A,H7B), C12(H12A,H12B), C21(H21A,H21B), C26(H26A,H26B)
2.b Aromatic/amide H refined with riding coordinates:
 C2(H2A), C3(H3), C4(H4), C16(H16), C17(H17), C18(H18)
2.c Idealised Me refined as rotating group:
 C9(H9A,H9B,H9C), C10(H10A,H10B,H10C), C14(H14A,H14B,H14C), C23(H23A,H23B,
 H23C), C24(H24A,H24B,H24C), C28(H28A,H28B,H28C)
;
_shelx_shelxl_version_number 2016/6
_olex2_submission_special_instructions 'No special instructions were received'

loop_
_space_group_symop_operation_xyz
'x, y, z'
'-x, y, -z+1/2'
'x+1/2, y+1/2, z'
'-x+1/2, y+1/2, -z+1/2'
'-x, -y, -z'
'x, -y, z-1/2'
'-x+1/2, -y+1/2, -z'
'x+1/2, -y+1/2, z-1/2'

loop_
_atom_site_label
_atom_site_type_symbol
_atom_site_fract_x
_atom_site_fract_y
_atom_site_fract_z
_atom_site_U_iso_or_equiv
_atom_site_adp_type
_atom_site_occupancy
_atom_site_site_symmetry_order
_atom_site_calc_flag
_atom_site_refinement_flags_posn
Pd1 Pd 0.52399(2) 0.25073(2) 0.67473(2) 0.01722(4) Uani 1 1 d .
F1 F 0.64243(8) -0.07896(9) 0.59815(10) 0.0598(5) Uani 1 1 d .
F2 F 0.56930(14) -0.02644(10) 0.52360(9) 0.0935(8) Uani 1 1 d .
F9 F 0.54099(8) -0.05252(8) 0.62737(10) 0.0595(5) Uani 1 1 d .
O1 O 0.59726(7) 0.32732(7) 0.71503(7) 0.0211(3) Uani 1 1 d .
O2 O 0.55916(7) 0.32967(8) 0.82411(7) 0.0227(3) Uani 1 1 d .
O3 O 0.72970(8) 0.30435(8) 0.87808(8) 0.0335(3) Uani 1 1 d .
N1 N 0.45924(8) 0.17163(9) 0.62663(8) 0.0192(3) Uani 1 1 d .
N2 N 0.67077(9) 0.41343(10) 0.87572(9) 0.0225(3) Uani 1 1 d .
H2 H 0.6527(12) 0.4458(14) 0.8968(13) 0.029(7) Uiso 1 1 d .
C1 C 0.59604(10) 0.17820(11) 0.65247(9) 0.0212(4) Uani 1 1 d .
C2 C 0.66694(10) 0.19368(13) 0.65071(11) 0.0279(4) Uani 1 1 d .
H2A H 0.684150 0.242434 0.663539 0.033 Uiso 1 1 calc R
C3 C 0.71249(11) 0.13817(15) 0.63031(12) 0.0369(5) Uani 1 1 d .
H3 H 0.760617 0.149467 0.628223 0.044 Uiso 1 1 calc R
C4 C 0.68848(12) 0.06675(15) 0.61304(12) 0.0371(6) Uani 1 1 d .
H4 H 0.720228 0.028592 0.600518 0.045 Uiso 1 1 calc R
C5 C 0.61818(11) 0.05061(13) 0.61394(10) 0.0293(5) Uani 1 1 d .
C6 C 0.57105(10) 0.10655(11) 0.63230(10) 0.0220(4) Uani 1 1 d .
C7 C 0.49384(10) 0.09598(11) 0.63420(10) 0.0224(4) Uani 1 1 d .
H7A H 0.476721 0.062318 0.595077 0.027 Uiso 1 1 calc R
H7B H 0.482698 0.072389 0.679614 0.027 Uiso 1 1 calc R
C8 C 0.59329(14) -0.02585(14) 0.59145(13) 0.0420(6) Uani 1 1 d .
C9 C 0.45027(10) 0.19315(12) 0.55059(10) 0.0252(4) Uani 1 1 d .
H9A H 0.415601 0.160003 0.526373 0.038 Uiso 1 1 calc GR
H9B H 0.494872 0.187921 0.528632 0.038 Uiso 1 1 calc GR
H9C H 0.434441 0.245715 0.546662 0.038 Uiso 1 1 calc GR
C10 C 0.38908(10) 0.16607(12) 0.65497(11) 0.0249(4) Uani 1 1 d .
H10A H 0.393961 0.156372 0.706063 0.037 Uiso 1 1 calc GR
H10B H 0.363123 0.124571 0.631329 0.037 Uiso 1 1 calc GR
H10C H 0.363851 0.213618 0.646201 0.037 Uiso 1 1 calc GR
C11 C 0.59937(9) 0.34994(10) 0.77896(10) 0.0195(4) Uani 1 1 d .
C12 C 0.65555(10) 0.40780(11) 0.80030(10) 0.0233(4) Uani 1 1 d .
H12A H 0.698823 0.394117 0.777557 0.028 Uiso 1 1 calc R
H12B H 0.640445 0.457968 0.781956 0.028 Uiso 1 1 calc R
C13 C 0.70765(10) 0.35835(12) 0.90991(11) 0.0247(4) Uani 1 1 d .
C14 C 0.72155(13) 0.36665(14) 0.98871(12) 0.0359(5) Uani 1 1 d .
H14A H 0.767917 0.388595 0.998694 0.054 Uiso 1 1 calc GR
H14B H 0.719465 0.316894 1.011248 0.054 Uiso 1 1 calc GR
H14C H 0.686330 0.399876 1.007511 0.054 Uiso 1 1 calc GR
Pd2 Pd 0.42426(2) 0.61547(2) 0.73107(2) 0.02307(5) Uani 1 1 d .
F4 F 0.42178(8) 0.92513(8) 0.72479(9) 0.0513(4) Uani 1 1 d .
F6 F 0.36664(7) 0.96085(8) 0.62808(9) 0.0481(4) Uani 1 1 d .
F8 F 0.31099(7) 0.91140(8) 0.71137(9) 0.0478(4) Uani 1 1 d .
O4 O 0.45283(7) 0.54021(8) 0.65573(7) 0.0268(3) Uani 1 1 d .
O5 O 0.56616(7) 0.52924(8) 0.69075(7) 0.0269(3) Uani 1 1 d .
O6 O 0.61976(8) 0.49360(10) 0.50087(9) 0.0431(4) Uani 1 1 d .
N3 N 0.38331(8) 0.69236(10) 0.79821(9) 0.0270(4) Uani 1 1 d .
N4 N 0.58859(9) 0.42320(10) 0.59190(9) 0.0238(4) Uani 1 1 d .
H4A H 0.6010(12) 0.3972(13) 0.6240(13) 0.024(6) Uiso 1 1 d .
C15 C 0.40506(10) 0.69600(12) 0.66192(11) 0.0258(4) Uani 1 1 d .
C16 C 0.40209(10) 0.68759(13) 0.58856(11) 0.0288(4) Uani 1 1 d .
H16 H 0.409586 0.639283 0.568464 0.035 Uiso 1 1 calc R
C17 C 0.38823(11) 0.74933(13) 0.54459(13) 0.0334(5) Uani 1 1 d .
H17 H 0.385787 0.742970 0.494608 0.040 Uiso 1 1 calc R
C18 C 0.37797(11) 0.82015(13) 0.57337(13) 0.0339(5) Uani 1 1 d .
H18 H 0.369400 0.862464 0.543143 0.041 Uiso 1 1 calc R
C19 C 0.38022(11) 0.82925(12) 0.64632(13) 0.0323(5) Uani 1 1 d .
C20 C 0.39259(10) 0.76701(12) 0.69120(12) 0.0285(4) Uani 1 1 d .
C21 C 0.39640(12) 0.76986(12) 0.77079(12) 0.0319(5) Uani 1 1 d .
H21A H 0.442992 0.787690 0.788779 0.038 Uiso 1 1 calc R
H21B H 0.361023 0.805432 0.787119 0.038 Uiso 1 1 calc R
C22 C 0.37006(12) 0.90605(14) 0.67737(15) 0.0409(6) Uani 1 1 d .
C23 C 0.41041(11) 0.68783(13) 0.87296(11) 0.0322(5) Uani 1 1 d .
H23A H 0.399822 0.637956 0.892123 0.048 Uiso 1 1 calc GR
H23B H 0.388392 0.727009 0.900609 0.048 Uiso 1 1 calc GR
H23C H 0.460976 0.695513 0.875719 0.048 Uiso 1 1 calc GR
C24 C 0.30698(11) 0.67679(15) 0.79632(13) 0.0371(5) Uani 1 1 d .
H24A H 0.286275 0.686329 0.748490 0.056 Uiso 1 1 calc GR
H24B H 0.285214 0.709924 0.830130 0.056 Uiso 1 1 calc GR
H24C H 0.299310 0.623904 0.809116 0.056 Uiso 1 1 calc GR
C25 C 0.51322(10) 0.51328(11) 0.65236(10) 0.0225(4) Uani 1 1 d .
C26 C 0.51984(11) 0.45502(13) 0.59401(10) 0.0274(4) Uani 1 1 d .
H26A H 0.486234 0.413649 0.600814 0.033 Uiso 1 1 calc R
H26B H 0.507024 0.479052 0.547741 0.033 Uiso 1 1 calc R
C27 C 0.63439(10) 0.44687(12) 0.54709(10) 0.0256(4) Uani 1 1 d .
C28 C 0.70559(12) 0.41156(16) 0.55593(13) 0.0390(5) Uani 1 1 d .
H28A H 0.713720 0.380431 0.514367 0.059 Uiso 1 1 calc GR
H28B H 0.708447 0.379842 0.598509 0.059 Uiso 1 1 calc GR
H28C H 0.740985 0.451392 0.560677 0.059 Uiso 1 1 calc GR

loop_
_atom_site_aniso_label
_atom_site_aniso_U_11
_atom_site_aniso_U_22
_atom_site_aniso_U_33
_atom_site_aniso_U_23
_atom_site_aniso_U_13
_atom_site_aniso_U_12
Pd1 0.01542(7) 0.02027(8) 0.01564(7) -0.00250(5) -0.00166(5) 0.00377(5)
F1 0.0547(10) 0.0405(9) 0.0841(12) -0.0098(8) 0.0035(9) 0.0313(7)
F2 0.179(2) 0.0471(10) 0.0474(10) -0.0263(8) -0.0523(12) 0.0228(12)
F9 0.0447(9) 0.0309(8) 0.1018(14) -0.0199(8) -0.0045(9) 0.0072(7)
O1 0.0211(7) 0.0233(7) 0.0188(6) 0.0002(5) -0.0008(5) -0.0007(5)
O2 0.0227(7) 0.0247(7) 0.0203(7) 0.0017(5) -0.0008(5) -0.0083(6)
O3 0.0368(9) 0.0255(8) 0.0378(9) -0.0042(7) -0.0009(7) 0.0029(7)
N1 0.0173(7) 0.0221(8) 0.0177(7) -0.0042(6) -0.0019(6) 0.0053(6)
N2 0.0199(8) 0.0221(8) 0.0257(9) -0.0062(7) 0.0011(7) -0.0035(7)
C1 0.0189(9) 0.0306(10) 0.0140(8) -0.0018(7) -0.0014(7) 0.0075(8)
C2 0.0190(9) 0.0416(12) 0.0227(10) -0.0017(9) -0.0013(8) 0.0043(9)
C3 0.0188(10) 0.0612(16) 0.0304(11) -0.0082(11) -0.0014(9) 0.0103(10)
C4 0.0278(11) 0.0549(15) 0.0280(11) -0.0122(10) -0.0032(9) 0.0230(11)
C5 0.0320(11) 0.0361(12) 0.0188(9) -0.0073(8) -0.0055(8) 0.0149(9)
C6 0.0226(9) 0.0294(10) 0.0136(8) -0.0033(7) -0.0034(7) 0.0085(8)
C7 0.0245(10) 0.0217(9) 0.0205(9) -0.0042(7) -0.0028(7) 0.0053(8)
C8 0.0480(15) 0.0378(13) 0.0385(13) -0.0136(11) -0.0128(11) 0.0224(12)
C9 0.0259(10) 0.0297(10) 0.0191(9) -0.0026(8) -0.0060(8) 0.0051(8)
C10 0.0172(9) 0.0280(10) 0.0294(10) -0.0077(8) 0.0018(8) 0.0005(8)
C11 0.0174(9) 0.0179(9) 0.0226(9) 0.0029(7) -0.0034(7) -0.0002(7)
C12 0.0225(10) 0.0217(9) 0.0258(10) 0.0018(8) 0.0013(8) -0.0053(8)
C13 0.0199(9) 0.0265(10) 0.0276(10) -0.0014(8) 0.0017(8) -0.0085(8)
C14 0.0378(13) 0.0424(13) 0.0272(11) 0.0018(10) 0.0001(9) -0.0047(10)
Pd2 0.01921(8) 0.02331(8) 0.02687(8) 0.00152(6) 0.00296(6) 0.00303(6)
F4 0.0443(8) 0.0362(8) 0.0705(11) -0.0047(7) -0.0199(8) 0.0005(6)
F6 0.0434(8) 0.0272(7) 0.0725(10) 0.0140(7) -0.0069(7) 0.0010(6)
F8 0.0405(8) 0.0336(7) 0.0697(10) 0.0003(7) 0.0060(7) 0.0110(6)
O4 0.0271(7) 0.0273(7) 0.0262(7) 0.0011(6) 0.0031(6) 0.0052(6)
O5 0.0262(7) 0.0265(7) 0.0281(7) -0.0029(6) 0.0032(6) 0.0001(6)
O6 0.0309(8) 0.0599(11) 0.0380(9) 0.0279(8) -0.0016(7) -0.0086(8)
N3 0.0198(8) 0.0299(9) 0.0311(9) -0.0028(7) 0.0012(7) 0.0029(7)
N4 0.0267(9) 0.0273(9) 0.0175(8) 0.0046(7) 0.0018(7) 0.0051(7)
C15 0.0157(9) 0.0272(10) 0.0342(11) 0.0036(9) -0.0002(8) 0.0016(8)
C16 0.0204(10) 0.0316(11) 0.0343(11) 0.0034(9) 0.0011(8) -0.0002(8)
C17 0.0226(10) 0.0419(13) 0.0352(12) 0.0087(10) -0.0019(9) -0.0021(9)
C18 0.0214(10) 0.0337(12) 0.0462(13) 0.0133(10) -0.0025(9) 0.0011(9)
C19 0.0187(10) 0.0278(11) 0.0499(14) 0.0051(10) -0.0033(9) 0.0025(8)
C20 0.0168(9) 0.0293(11) 0.0388(12) 0.0024(9) -0.0032(8) 0.0014(8)
C21 0.0290(11) 0.0259(11) 0.0399(12) -0.0028(9) -0.0044(9) 0.0057(9)
C22 0.0313(12) 0.0302(12) 0.0598(16) 0.0070(11) -0.0074(11) 0.0020(10)
C23 0.0293(11) 0.0377(12) 0.0298(11) -0.0038(9) 0.0034(9) 0.0031(9)
C24 0.0198(10) 0.0479(14) 0.0439(13) -0.0111(11) 0.0049(9) 0.0021(10)
C25 0.0252(10) 0.0225(10) 0.0205(9) 0.0071(8) 0.0058(8) 0.0010(8)
C26 0.0281(10) 0.0369(12) 0.0171(9) 0.0004(8) 0.0014(8) 0.0059(9)
C27 0.0264(10) 0.0293(11) 0.0207(9) -0.0019(8) -0.0010(8) -0.0039(8)
C28 0.0256(11) 0.0570(15) 0.0346(12) 0.0016(11) 0.0026(9) 0.0030(11)

loop_
_atom_type_symbol
_atom_type_description
_atom_type_scat_dispersion_real
_atom_type_scat_dispersion_imag
_atom_type_scat_source
C C 0.0033 0.0016 'International Tables Vol C Tables 4.2.6.8 and 6.1.1.4'
H H 0.0000 0.0000 'International Tables Vol C Tables 4.2.6.8 and 6.1.1.4'
F F 0.0171 0.0103 'International Tables Vol C Tables 4.2.6.8 and 6.1.1.4'
N N 0.0061 0.0033 'International Tables Vol C Tables 4.2.6.8 and 6.1.1.4'
O O 0.0106 0.0060 'International Tables Vol C Tables 4.2.6.8 and 6.1.1.4'
Pd Pd -0.9988 1.0072 'International Tables Vol C Tables 4.2.6.8 and 6.1.1.4'

loop_
_geom_angle_atom_site_label_1
_geom_angle_atom_site_label_2
_geom_angle_atom_site_label_3
_geom_angle
_geom_angle_site_symmetry_3
O1 Pd1 O2 93.52(5) 2_656
N1 Pd1 O1 173.57(6) .
N1 Pd1 O2 90.95(6) 2_656
C1 Pd1 O1 91.93(7) .
C1 Pd1 O2 168.11(6) 2_656
C1 Pd1 N1 82.83(7) .
C11 O1 Pd1 122.55(12) .
C11 O2 Pd1 134.37(12) 2_656
C7 N1 Pd1 108.30(11) .
C9 N1 Pd1 106.57(12) .
C9 N1 C7 110.22(14) .
C10 N1 Pd1 115.20(11) .
C10 N1 C7 108.33(15) .
C10 N1 C9 108.19(15) .
C12 N2 H2 118.7(18) .
C13 N2 H2 121.1(18) .
C13 N2 C12 119.58(17) .
C2 C1 Pd1 125.75(16) .
C2 C1 C6 119.43(18) .
C6 C1 Pd1 114.67(14) .
C1 C2 H2A 119.9 .
C3 C2 C1 120.2(2) .
C3 C2 H2A 119.9 .
C2 C3 H3 119.7 .
C4 C3 C2 120.5(2) .
C4 C3 H3 119.7 .
C3 C4 H4 120.0 .
C3 C4 C5 120.0(2) .
C5 C4 H4 120.0 .
C4 C5 C6 120.3(2) .
C4 C5 C8 118.8(2) .
C6 C5 C8 120.8(2) .
C1 C6 C7 115.48(16) .
C5 C6 C1 119.41(19) .
C5 C6 C7 125.09(19) .
N1 C7 C6 108.73(16) .
N1 C7 H7A 109.9 .
N1 C7 H7B 109.9 .
C6 C7 H7A 109.9 .
C6 C7 H7B 109.9 .
H7A C7 H7B 108.3 .
F1 C8 F2 106.6(2) .
F1 C8 F9 104.7(2) .
F1 C8 C5 113.6(2) .
F2 C8 C5 111.6(2) .
F9 C8 F2 105.0(2) .
F9 C8 C5 114.54(19) .
N1 C9 H9A 109.5 .
N1 C9 H9B 109.5 .
N1 C9 H9C 109.5 .
H9A C9 H9B 109.5 .
H9A C9 H9C 109.5 .
H9B C9 H9C 109.5 .
N1 C10 H10A 109.5 .
N1 C10 H10B 109.5 .
N1 C10 H10C 109.5 .
H10A C10 H10B 109.5 .
H10A C10 H10C 109.5 .
H10B C10 H10C 109.5 .
O1 C11 C12 116.33(16) .
O2 C11 O1 125.37(17) .
O2 C11 C12 118.29(17) .
N2 C12 C11 113.93(16) .
N2 C12 H12A 108.8 .
N2 C12 H12B 108.8 .
C11 C12 H12A 108.8 .
C11 C12 H12B 108.8 .
H12A C12 H12B 107.7 .
O3 C13 N2 121.26(19) .
O3 C13 C14 121.3(2) .
N2 C13 C14 117.43(19) .
C13 C14 H14A 109.5 .
C13 C14 H14B 109.5 .
C13 C14 H14C 109.5 .
H14A C14 H14B 109.5 .
H14A C14 H14C 109.5 .
H14B C14 H14C 109.5 .
O4 Pd2 O5 90.09(6) 2_656
O4 Pd2 N3 172.24(6) .
N3 Pd2 O5 93.78(6) 2_656
C15 Pd2 O4 93.23(7) .
C15 Pd2 O5 173.83(7) 2_656
C15 Pd2 N3 82.33(8) .
C25 O4 Pd2 124.62(13) .
C25 O5 Pd2 126.94(13) 2_656
C21 N3 Pd2 108.36(13) .
C23 N3 Pd2 115.45(13) .
C23 N3 C21 108.96(17) .
C23 N3 C24 107.52(17) .
C24 N3 Pd2 106.12(13) .
C24 N3 C21 110.37(17) .
C26 N4 H4A 116.3(17) .
C27 N4 H4A 119.6(17) .
C27 N4 C26 122.75(18) .
C16 C15 Pd2 125.66(16) .
C16 C15 C20 119.50(19) .
C20 C15 Pd2 114.83(16) .
C15 C16 H16 119.8 .
C17 C16 C15 120.4(2) .
C17 C16 H16 119.8 .
C16 C17 H17 119.9 .
C18 C17 C16 120.2(2) .
C18 C17 H17 119.9 .
C17 C18 H18 120.0 .
C17 C18 C19 119.9(2) .
C19 C18 H18 120.0 .
C18 C19 C20 120.3(2) .
C18 C19 C22 119.9(2) .
C20 C19 C22 119.8(2) .
C15 C20 C19 119.5(2) .
C15 C20 C21 115.29(19) .
C19 C20 C21 125.1(2) .
N3 C21 C20 108.54(17) .
N3 C21 H21A 110.0 .
N3 C21 H21B 110.0 .
C20 C21 H21A 110.0 .
C20 C21 H21B 110.0 .
H21A C21 H21B 108.4 .
F4 C22 F6 106.54(19) .
F4 C22 F8 106.1(2) .
F4 C22 C19 112.41(19) .
F6 C22 C19 112.6(2) .
F8 C22 F6 105.95(18) .
F8 C22 C19 112.7(2) .
N3 C23 H23A 109.5 .
N3 C23 H23B 109.5 .
N3 C23 H23C 109.5 .
H23A C23 H23B 109.5 .
H23A C23 H23C 109.5 .
H23B C23 H23C 109.5 .
N3 C24 H24A 109.5 .
N3 C24 H24B 109.5 .
N3 C24 H24C 109.5 .
H24A C24 H24B 109.5 .
H24A C24 H24C 109.5 .
H24B C24 H24C 109.5 .
O4 C25 C26 114.30(17) .
O5 C25 O4 127.38(19) .
O5 C25 C26 118.32(17) .
N4 C26 C25 113.78(17) .
N4 C26 H26A 108.8 .
N4 C26 H26B 108.8 .
C25 C26 H26A 108.8 .
C25 C26 H26B 108.8 .
H26A C26 H26B 107.7 .
O6 C27 N4 122.5(2) .
O6 C27 C28 121.8(2) .
N4 C27 C28 115.67(19) .
C27 C28 H28A 109.5 .
C27 C28 H28B 109.5 .
C27 C28 H28C 109.5 .
H28A C28 H28B 109.5 .
H28A C28 H28C 109.5 .
H28B C28 H28C 109.5 .

loop_
_geom_bond_atom_site_label_1
_geom_bond_atom_site_label_2
_geom_bond_distance
_geom_bond_site_symmetry_2
Pd1 O1 2.0661(13) .
Pd1 O2 2.1239(13) 2_656
Pd1 N1 2.0485(16) .
Pd1 C1 1.9534(18) .
F1 C8 1.333(3) .
F2 C8 1.336(3) .
F9 C8 1.334(3) .
O1 C11 1.272(2) .
O2 C11 1.240(2) .
O3 C13 1.219(3) .
N1 C7 1.498(2) .
N1 C9 1.487(2) .
N1 C10 1.485(2) .
N2 H2 0.79(2) .
N2 C12 1.441(3) .
N2 C13 1.347(3) .
C1 C2 1.393(3) .
C1 C6 1.400(3) .
C2 H2A 0.9500 .
C2 C3 1.386(3) .
C3 H3 0.9500 .
C3 C4 1.378(4) .
C4 H4 0.9500 .
C4 C5 1.383(3) .
C5 C6 1.400(3) .
C5 C8 1.488(3) .
C6 C7 1.499(3) .
C7 H7A 0.9900 .
C7 H7B 0.9900 .
C9 H9A 0.9800 .
C9 H9B 0.9800 .
C9 H9C 0.9800 .
C10 H10A 0.9800 .
C10 H10B 0.9800 .
C10 H10C 0.9800 .
C11 C12 1.524(3) .
C12 H12A 0.9900 .
C12 H12B 0.9900 .
C13 C14 1.504(3) .
C14 H14A 0.9800 .
C14 H14B 0.9800 .
C14 H14C 0.9800 .
Pd2 O4 2.0497(14) .
Pd2 O5 2.1244(14) 2_656
Pd2 N3 2.0506(17) .
Pd2 C15 1.954(2) .
F4 C22 1.340(3) .
F6 C22 1.344(3) .
F8 C22 1.342(3) .
O4 C25 1.260(2) .
O5 C25 1.245(2) .
O6 C27 1.223(3) .
N3 C21 1.493(3) .
N3 C23 1.478(3) .
N3 C24 1.491(3) .
N4 H4A 0.79(2) .
N4 C26 1.440(3) .
N4 C27 1.327(3) .
C15 C16 1.393(3) .
C15 C20 1.399(3) .
C16 H16 0.9500 .
C16 C17 1.388(3) .
C17 H17 0.9500 .
C17 C18 1.385(3) .
C18 H18 0.9500 .
C18 C19 1.387(3) .
C19 C20 1.402(3) .
C19 C22 1.498(3) .
C20 C21 1.503(3) .
C21 H21A 0.9900 .
C21 H21B 0.9900 .
C23 H23A 0.9800 .
C23 H23B 0.9800 .
C23 H23C 0.9800 .
C24 H24A 0.9800 .
C24 H24B 0.9800 .
C24 H24C 0.9800 .
C25 C26 1.521(3) .
C26 H26A 0.9900 .
C26 H26B 0.9900 .
C27 C28 1.505(3) .
C28 H28A 0.9800 .
C28 H28B 0.9800 .
C28 H28C 0.9800 .
